data_4079340
loop_
_publ_author_name
'Gualco, Pauline'
'Ladeira, Sonia'
'Miqueu, Karinne'
'Amgoune, Abderrahmane'
'Bourissou, Didier'

_publ_section_title
;
 Gold-Mediated Insertion of Oxygen into Silicon--Silicon Bond: An Original
 Au(I)/Au(III) Redox Sequence
;
_journal_issue 17
_journal_name_full Organometallics
_journal_page_first 6001
_journal_paper_doi 10.1021/om3006905
_journal_volume 31
_journal_year 2012
_chemical_formula_sum 'C29 H50 Au Cl3 O P2 Si2'
_chemical_formula_weight 836.13
_chemical_name_systematic
;

 ?

;
_space_group_IT_number 14
_symmetry_cell_setting monoclinic
_symmetry_space_group_name_Hall '-P 2yn'
_symmetry_space_group_name_H-M 'P 1 21/n 1'
_atom_sites_solution_hydrogens geom
_atom_sites_solution_primary direct
_atom_sites_solution_secondary difmap
_audit_creation_method SHELXL-97
_cell_angle_alpha 90.00
_cell_angle_beta 103.9730(10)
_cell_angle_gamma 90.00
_cell_formula_units_Z 4
_cell_length_a 11.2129(2)
_cell_length_b 17.4577(3)
_cell_length_c 19.2564(3)
_cell_measurement_reflns_used 9954
_cell_measurement_temperature 193(2)
_cell_measurement_theta_max 31.45
_cell_measurement_theta_min 2.21
_cell_volume 3657.93(11)
_computing_cell_refinement 'Bruker SMART'
_computing_data_collection 'Bruker SMART'
_computing_data_reduction 'Bruker SAINT'
_computing_molecular_graphics 'Bruker SHELXTL'
_computing_publication_material 'Bruker SHELXTL'
_computing_structure_refinement 'SHELXL-97 (Sheldrick, 2008)'
_computing_structure_solution 'SHELXS-97 (Sheldrick, 1990)'
_diffrn_ambient_temperature 193(2)
_diffrn_measured_fraction_theta_full 0.995
_diffrn_measured_fraction_theta_max 0.995
_diffrn_measurement_device_type 'CCD area detector'
_diffrn_measurement_method 'phi and omega scans'
_diffrn_radiation_monochromator graphite
_diffrn_radiation_source 'fine-focus sealed tube'
_diffrn_radiation_type MoK\a
_diffrn_radiation_wavelength 0.71073
_diffrn_reflns_av_R_equivalents 0.0387
_diffrn_reflns_av_sigmaI/netI 0.0300
_diffrn_reflns_limit_h_max 16
_diffrn_reflns_limit_h_min -16
_diffrn_reflns_limit_k_max 19
_diffrn_reflns_limit_k_min -24
_diffrn_reflns_limit_l_max 27
_diffrn_reflns_limit_l_min -27
_diffrn_reflns_number 57666
_diffrn_reflns_theta_full 30.51
_diffrn_reflns_theta_max 30.51
_diffrn_reflns_theta_min 5.13
_exptl_absorpt_coefficient_mu 4.415
_exptl_absorpt_correction_T_max 0.4722
_exptl_absorpt_correction_T_min 0.2413
_exptl_absorpt_correction_type multi-scan
_exptl_absorpt_process_details 'SADABS (Bruker-AXS)'
_exptl_crystal_colour colourless
_exptl_crystal_density_diffrn 1.518
_exptl_crystal_density_method 'not measured'
_exptl_crystal_description block
_exptl_crystal_F_000 1680
_exptl_crystal_size_max 0.616
_exptl_crystal_size_mid 0.274
_exptl_crystal_size_min 0.259
_refine_diff_density_max 1.716
_refine_diff_density_min -0.563
_refine_diff_density_rms 0.090
_refine_ls_extinction_method none
_refine_ls_goodness_of_fit_ref 1.014
_refine_ls_hydrogen_treatment constr
_refine_ls_matrix_type full
_refine_ls_number_parameters 383
_refine_ls_number_reflns 11098
_refine_ls_number_restraints 45
_refine_ls_restrained_S_all 1.022
_refine_ls_R_factor_all 0.0365
_refine_ls_R_factor_gt 0.0242
_refine_ls_shift/su_max 0.006
_refine_ls_shift/su_mean 0.000
_refine_ls_structure_factor_coef Fsqd
_refine_ls_weighting_details 'calc w=1/[\s^2^(Fo^2^)+(0.0277P)^2^+1.8085P] where P=(Fo^2^+2Fc^2^)/3'
_refine_ls_weighting_scheme calc
_refine_ls_wR_factor_gt 0.0540
_refine_ls_wR_factor_ref 0.0586
_reflns_number_gt 9105
_reflns_number_total 11098
_reflns_threshold_expression >2sigma(I)
_cod_data_source_file om3006905_si_002.cif
_cod_data_source_block 3b
_cod_depositor_comments
;
The following automatic conversions were performed:

'_symmetry_cell_setting' value 'Monoclinic' changed to 'monoclinic'
according to /home/saulius/struct/CIF-dictionaries/cif_core.dic
dictionary named 'cif_core.dic' version 2.4.2 from 2011-04-26.

Automatic conversion script
Id: cif_fix_values 1891 2012-01-12 08:04:46Z andrius 
;
_cod_original_sg_symbol_H-M P2(1)/n
_cod_database_code 4079340

loop_
_symmetry_equiv_pos_as_xyz
'x, y, z'
'-x+1/2, y+1/2, -z+1/2'
'-x, -y, -z'
'x-1/2, -y-1/2, z-1/2'

loop_
_atom_site_label
_atom_site_type_symbol
_atom_site_fract_x
_atom_site_fract_y
_atom_site_fract_z
_atom_site_U_iso_or_equiv
_atom_site_adp_type
_atom_site_occupancy
_atom_site_symmetry_multiplicity
_atom_site_calc_flag
_atom_site_refinement_flags
_atom_site_disorder_assembly
_atom_site_disorder_group
Au1 Au 0.199143(7) 0.434651(5) 0.701795(4) 0.02250(3) Uani 1 1 d . . .
Cl1 Cl 0.64249(6) 0.32190(5) 0.56810(4) 0.0507(2) Uani 1 1 d . . .
P1 P 0.37902(5) 0.49662(4) 0.69628(3) 0.02275(12) Uani 1 1 d . . .
P2 P 0.00530(5) 0.38433(4) 0.69228(3) 0.02443(12) Uani 1 1 d . . .
Si1 Si 0.44994(6) 0.33165(4) 0.80978(3) 0.02505(13) Uani 1 1 d . . .
Si2 Si 0.21585(6) 0.36211(4) 0.86973(3) 0.02492(13) Uani 1 1 d . . .
O1 O 0.30860(14) 0.33747(10) 0.81906(9) 0.0270(3) Uani 1 1 d . . .
C1 C 0.50050(19) 0.49535(14) 0.77901(12) 0.0243(5) Uani 1 1 d . . .
C2 C 0.5273(2) 0.42901(14) 0.82260(13) 0.0269(5) Uani 1 1 d . . .
C3 C 0.6255(3) 0.43545(17) 0.88339(15) 0.0400(6) Uani 1 1 d . . .
H3 H 0.6468 0.3920 0.9135 0.048 Uiso 1 1 calc R . .
C4 C 0.6929(3) 0.50239(19) 0.90167(16) 0.0459(7) Uani 1 1 d . . .
H4 H 0.7580 0.5041 0.9436 0.055 Uiso 1 1 calc R . .
C5 C 0.6652(3) 0.56576(17) 0.85913(16) 0.0405(6) Uani 1 1 d . . .
H5 H 0.7107 0.6118 0.8713 0.049 Uiso 1 1 calc R . .
C6 C 0.5699(2) 0.56201(15) 0.79797(14) 0.0319(5) Uani 1 1 d . . .
H6 H 0.5513 0.6059 0.7682 0.038 Uiso 1 1 calc R . .
C7 C -0.0210(2) 0.32363(15) 0.76478(13) 0.0278(5) Uani 1 1 d . . .
C8 C 0.0609(2) 0.31501(14) 0.83279(12) 0.0263(5) Uani 1 1 d . . .
C9 C 0.0211(2) 0.26709(16) 0.88190(14) 0.0330(5) Uani 1 1 d . . .
H9 H 0.0737 0.2600 0.9281 0.040 Uiso 1 1 calc R . .
C10 C -0.0920(3) 0.22992(17) 0.86520(16) 0.0399(6) Uani 1 1 d . . .
H10 H -0.1156 0.1982 0.8997 0.048 Uiso 1 1 calc R . .
C11 C -0.1698(3) 0.23926(18) 0.79829(16) 0.0413(7) Uani 1 1 d . . .
H11 H -0.2471 0.2139 0.7866 0.050 Uiso 1 1 calc R . .
C12 C -0.1350(2) 0.28561(17) 0.74838(15) 0.0368(6) Uani 1 1 d . . .
H12 H -0.1887 0.2918 0.7024 0.044 Uiso 1 1 calc R . .
C13 C 0.5361(2) 0.26477(17) 0.87962(16) 0.0384(6) Uani 1 1 d . . .
H13A H 0.5366 0.2850 0.9272 0.058 Uiso 1 1 calc R . .
H13B H 0.6209 0.2598 0.8749 0.058 Uiso 1 1 calc R . .
H13C H 0.4963 0.2144 0.8735 0.058 Uiso 1 1 calc R . .
C14 C 0.4438(2) 0.28782(16) 0.72116(14) 0.0352(6) Uani 1 1 d . . .
H14A H 0.4258 0.2330 0.7229 0.053 Uiso 1 1 calc R . .
H14B H 0.5231 0.2947 0.7091 0.053 Uiso 1 1 calc R . .
H14C H 0.3791 0.3126 0.6847 0.053 Uiso 1 1 calc R . .
C15 C 0.2838(2) 0.32805(17) 0.96247(13) 0.0357(6) Uani 1 1 d . . .
H15A H 0.2930 0.2722 0.9623 0.054 Uiso 1 1 calc R . .
H15B H 0.2296 0.3421 0.9934 0.054 Uiso 1 1 calc R . .
H15C H 0.3645 0.3518 0.9805 0.054 Uiso 1 1 calc R . .
C16 C 0.2048(3) 0.46807(17) 0.87550(15) 0.0379(6) Uani 1 1 d . . .
H16A H 0.2864 0.4894 0.8966 0.057 Uiso 1 1 calc R . .
H16B H 0.1487 0.4814 0.9056 0.057 Uiso 1 1 calc R . .
H16C H 0.1735 0.4893 0.8274 0.057 Uiso 1 1 calc R . .
C17 C 0.3359(2) 0.59761(16) 0.67785(15) 0.0330(5) Uani 1 1 d . . .
H17 H 0.4120 0.6279 0.6791 0.040 Uiso 1 1 calc R . .
C18 C 0.2760(3) 0.62836(17) 0.73607(17) 0.0413(6) Uani 1 1 d . . .
H18A H 0.2672 0.6841 0.7315 0.062 Uiso 1 1 calc R . .
H18B H 0.3278 0.6156 0.7833 0.062 Uiso 1 1 calc R . .
H18C H 0.1948 0.6050 0.7305 0.062 Uiso 1 1 calc R . .
C19 C 0.2482(3) 0.60700(19) 0.60393(17) 0.0449(7) Uani 1 1 d . . .
H19A H 0.1812 0.5697 0.5984 0.067 Uiso 1 1 calc R . .
H19B H 0.2932 0.5983 0.5669 0.067 Uiso 1 1 calc R . .
H19C H 0.2142 0.6590 0.5992 0.067 Uiso 1 1 calc R . .
C20 C 0.4544(2) 0.46092(16) 0.62782(13) 0.0286(5) Uani 1 1 d . . .
H20 H 0.5058 0.4163 0.6498 0.034 Uiso 1 1 calc R . .
C21 C 0.5430(2) 0.51893(18) 0.60796(15) 0.0395(6) Uani 1 1 d . . .
H21A H 0.5926 0.4936 0.5792 0.059 Uiso 1 1 calc R . .
H21B H 0.5970 0.5396 0.6517 0.059 Uiso 1 1 calc R . .
H21C H 0.4960 0.5608 0.5802 0.059 Uiso 1 1 calc R . .
C22 C 0.3626(3) 0.42965(19) 0.56117(15) 0.0423(7) Uani 1 1 d . . .
H22A H 0.3163 0.4722 0.5343 0.064 Uiso 1 1 calc R . .
H22B H 0.3057 0.3942 0.5760 0.064 Uiso 1 1 calc R . .
H22C H 0.4075 0.4026 0.5308 0.064 Uiso 1 1 calc R . .
C23 C -0.1170(2) 0.45761(17) 0.68159(15) 0.0350(6) Uani 1 1 d . . .
H23 H -0.1976 0.4314 0.6628 0.042 Uiso 1 1 calc R . .
C24 C -0.1194(5) 0.4933(3) 0.7528(2) 0.0943(18) Uani 1 1 d . . .
H24A H -0.0399 0.5176 0.7734 0.141 Uiso 1 1 calc R . .
H24B H -0.1351 0.4535 0.7853 0.141 Uiso 1 1 calc R . .
H24C H -0.1846 0.5319 0.7457 0.141 Uiso 1 1 calc R . .
C25 C -0.1051(4) 0.5203(2) 0.6291(3) 0.0755(13) Uani 1 1 d . . .
H25A H -0.1684 0.5592 0.6281 0.113 Uiso 1 1 calc R . .
H25B H -0.1156 0.4981 0.5812 0.113 Uiso 1 1 calc R . .
H25C H -0.0236 0.5439 0.6440 0.113 Uiso 1 1 calc R . .
C26 C -0.0307(2) 0.32304(16) 0.61178(13) 0.0310(5) Uani 1 1 d . . .
H26 H -0.1200 0.3097 0.6005 0.037 Uiso 1 1 calc R . .
C27 C -0.0030(4) 0.3643(2) 0.54751(16) 0.0586(9) Uani 1 1 d . . .
H27A H 0.0825 0.3819 0.5596 0.088 Uiso 1 1 calc R . .
H27B H -0.0580 0.4084 0.5349 0.088 Uiso 1 1 calc R . .
H27C H -0.0158 0.3290 0.5068 0.088 Uiso 1 1 calc R . .
C28 C 0.0441(3) 0.24956(18) 0.62668(17) 0.0475(7) Uani 1 1 d . . .
H28A H 0.0244 0.2167 0.5842 0.071 Uiso 1 1 calc R . .
H28B H 0.0242 0.2226 0.6671 0.071 Uiso 1 1 calc R . .
H28C H 0.1319 0.2620 0.6384 0.071 Uiso 1 1 calc R . .
C29 C 0.4514(4) 0.1683(3) 0.5699(3) 0.0645(12) Uani 0.858(3) 1 d PDU A 1
H29A H 0.4794 0.1567 0.6216 0.077 Uiso 0.858(3) 1 calc PR A 1
H29B H 0.4950 0.2149 0.5602 0.077 Uiso 0.858(3) 1 calc PR A 1
Cl2 Cl 0.29485(19) 0.18629(15) 0.54913(14) 0.0861(7) Uani 0.858(3) 1 d PDU A 1
Cl3 Cl 0.49059(11) 0.09188(7) 0.52092(8) 0.0678(4) Uani 0.858(3) 1 d PDU A 1
C29' C 0.4359(19) 0.1745(15) 0.5263(14) 0.061(2) Uani 0.142(3) 1 d PDU A 2
H29C H 0.4902 0.2194 0.5277 0.073 Uiso 0.142(3) 1 calc PR A 2
H29D H 0.4257 0.1513 0.4783 0.073 Uiso 0.142(3) 1 calc PR A 2
Cl2' Cl 0.3025(11) 0.2086(8) 0.5284(7) 0.053(2) Uani 0.142(3) 1 d PDU A 2
Cl3' Cl 0.5203(7) 0.1085(5) 0.5867(7) 0.089(3) Uani 0.142(3) 1 d PDU A 2

loop_
_atom_site_aniso_label
_atom_site_aniso_U_11
_atom_site_aniso_U_22
_atom_site_aniso_U_33
_atom_site_aniso_U_23
_atom_site_aniso_U_13
_atom_site_aniso_U_12
Au1 0.01872(4) 0.02797(5) 0.02016(5) 0.00033(4) 0.00346(3) -0.00030(3)
Cl1 0.0278(3) 0.0645(5) 0.0585(5) -0.0246(4) 0.0079(3) -0.0034(3)
P1 0.0199(2) 0.0271(3) 0.0205(3) 0.0029(2) 0.0034(2) -0.0002(2)
P2 0.0181(2) 0.0306(3) 0.0239(3) -0.0008(2) 0.0036(2) 0.0005(2)
Si1 0.0228(3) 0.0277(3) 0.0249(3) 0.0026(3) 0.0062(2) 0.0029(2)
Si2 0.0255(3) 0.0294(4) 0.0200(3) -0.0017(3) 0.0056(2) 0.0020(2)
O1 0.0235(7) 0.0346(10) 0.0232(8) 0.0005(7) 0.0065(6) 0.0013(7)
C1 0.0220(9) 0.0301(13) 0.0206(11) -0.0009(9) 0.0049(8) 0.0004(9)
C2 0.0243(10) 0.0342(14) 0.0210(11) 0.0004(10) 0.0028(8) 0.0016(9)
C3 0.0369(13) 0.0467(17) 0.0300(14) 0.0064(12) -0.0046(11) -0.0033(12)
C4 0.0430(15) 0.0520(19) 0.0323(15) -0.0021(14) -0.0114(12) -0.0094(13)
C5 0.0374(14) 0.0440(17) 0.0355(15) -0.0085(13) 0.0000(11) -0.0112(12)
C6 0.0311(12) 0.0323(14) 0.0305(13) -0.0024(11) 0.0041(10) -0.0032(10)
C7 0.0245(10) 0.0322(13) 0.0287(12) -0.0022(10) 0.0104(9) -0.0006(9)
C8 0.0257(10) 0.0300(13) 0.0253(11) -0.0019(10) 0.0105(9) 0.0033(9)
C9 0.0336(12) 0.0380(15) 0.0301(13) 0.0015(11) 0.0131(10) 0.0041(11)
C10 0.0417(14) 0.0409(16) 0.0445(16) 0.0048(13) 0.0247(12) -0.0006(12)
C11 0.0327(12) 0.0457(17) 0.0507(18) -0.0012(14) 0.0199(12) -0.0096(12)
C12 0.0269(11) 0.0491(17) 0.0351(14) -0.0015(12) 0.0093(10) -0.0042(11)
C13 0.0307(12) 0.0393(16) 0.0433(16) 0.0121(13) 0.0053(11) 0.0066(11)
C14 0.0377(13) 0.0344(15) 0.0372(14) -0.0039(11) 0.0164(11) -0.0020(11)
C15 0.0395(13) 0.0435(16) 0.0224(12) -0.0009(11) 0.0042(10) 0.0014(12)
C16 0.0461(15) 0.0346(15) 0.0322(14) -0.0045(12) 0.0078(11) 0.0048(12)
C17 0.0270(11) 0.0297(13) 0.0414(15) 0.0090(12) 0.0066(10) 0.0020(10)
C18 0.0381(14) 0.0304(15) 0.0548(18) -0.0022(13) 0.0102(12) 0.0051(11)
C19 0.0381(14) 0.0437(18) 0.0483(17) 0.0194(14) 0.0016(12) 0.0062(12)
C20 0.0256(10) 0.0378(14) 0.0227(11) 0.0012(10) 0.0067(9) -0.0003(10)
C21 0.0353(13) 0.0507(18) 0.0368(15) 0.0059(13) 0.0174(11) -0.0041(12)
C22 0.0370(13) 0.066(2) 0.0238(13) -0.0062(13) 0.0069(10) -0.0038(13)
C23 0.0234(11) 0.0384(15) 0.0417(15) 0.0002(12) 0.0049(10) 0.0059(10)
C24 0.106(4) 0.107(4) 0.063(3) -0.023(3) 0.007(2) 0.072(3)
C25 0.065(2) 0.056(2) 0.117(4) 0.042(2) 0.043(2) 0.0295(19)
C26 0.0233(10) 0.0397(15) 0.0284(12) -0.0069(11) 0.0030(9) -0.0029(10)
C27 0.080(2) 0.068(2) 0.0233(14) -0.0022(15) 0.0033(14) -0.0078(19)
C28 0.0550(18) 0.0414(18) 0.0452(17) -0.0110(14) 0.0102(14) 0.0048(14)
C29 0.051(2) 0.066(3) 0.078(3) -0.025(3) 0.020(2) -0.0088(19)
Cl2 0.0486(8) 0.1043(19) 0.0964(18) -0.0488(13) 0.0003(9) 0.0115(10)
Cl3 0.0641(7) 0.0495(6) 0.1032(11) -0.0048(6) 0.0464(7) -0.0041(5)
C29' 0.052(4) 0.061(4) 0.075(5) -0.013(4) 0.026(4) -0.012(4)
Cl2' 0.042(3) 0.062(4) 0.056(4) 0.002(3) 0.012(3) -0.008(3)
Cl3' 0.061(4) 0.070(4) 0.136(6) 0.025(4) 0.026(4) 0.005(3)

loop_
_atom_type_symbol
_atom_type_description
_atom_type_scat_dispersion_real
_atom_type_scat_dispersion_imag
_atom_type_scat_source
C C 0.0033 0.0016 'International Tables Vol C Tables 4.2.6.8 and 6.1.1.4'
H H 0.0000 0.0000 'International Tables Vol C Tables 4.2.6.8 and 6.1.1.4'
Si Si 0.0817 0.0704 'International Tables Vol C Tables 4.2.6.8 and 6.1.1.4'
P P 0.1023 0.0942 'International Tables Vol C Tables 4.2.6.8 and 6.1.1.4'
Cl Cl 0.1484 0.1585 'International Tables Vol C Tables 4.2.6.8 and 6.1.1.4'
Au Au -2.0133 8.8022 'International Tables Vol C Tables 4.2.6.8 and 6.1.1.4'
O O 0.0106 0.0060 'International Tables Vol C Tables 4.2.6.8 and 6.1.1.4'

loop_
_geom_angle_atom_site_label_1
_geom_angle_atom_site_label_2
_geom_angle_atom_site_label_3
_geom_angle
P2 Au1 P1 171.13(2)
C1 P1 C20 104.24(10)
C1 P1 C17 106.59(12)
C20 P1 C17 109.36(12)
C1 P1 Au1 115.37(8)
C20 P1 Au1 115.55(8)
C17 P1 Au1 105.38(8)
C7 P2 C26 105.18(12)
C7 P2 C23 103.48(12)
C26 P2 C23 107.56(12)
C7 P2 Au1 118.76(8)
C26 P2 Au1 107.31(8)
C23 P2 Au1 113.80(9)
O1 Si1 C14 107.65(11)
O1 Si1 C13 107.84(11)
C14 Si1 C13 107.62(13)
O1 Si1 C2 110.70(10)
C14 Si1 C2 113.79(12)
C13 Si1 C2 109.03(12)
O1 Si2 C16 110.87(11)
O1 Si2 C15 108.33(11)
C16 Si2 C15 106.15(13)
O1 Si2 C8 108.47(9)
C16 Si2 C8 112.65(12)
C15 Si2 C8 110.28(12)
Si1 O1 Si2 147.81(12)
C6 C1 C2 120.0(2)
C6 C1 P1 117.88(19)
C2 C1 P1 122.11(18)
C3 C2 C1 116.0(2)
C3 C2 Si1 114.95(19)
C1 C2 Si1 129.02(17)
C4 C3 C2 123.2(3)
C5 C4 C3 119.9(3)
C4 C5 C6 119.2(3)
C5 C6 C1 121.8(3)
C12 C7 C8 120.6(2)
C12 C7 P2 113.99(19)
C8 C7 P2 125.35(18)
C9 C8 C7 116.3(2)
C9 C8 Si2 114.44(18)
C7 C8 Si2 129.20(18)
C10 C9 C8 122.6(2)
C11 C10 C9 119.7(3)
C10 C11 C12 119.8(3)
C11 C12 C7 120.9(3)
C19 C17 C18 110.2(2)
C19 C17 P1 111.2(2)
C18 C17 P1 109.57(19)
C21 C20 C22 111.7(2)
C21 C20 P1 113.16(19)
C22 C20 P1 112.84(17)
C24 C23 C25 109.3(3)
C24 C23 P2 111.1(2)
C25 C23 P2 113.0(2)
C28 C26 C27 109.9(3)
C28 C26 P2 109.37(18)
C27 C26 P2 111.2(2)
Cl2 C29 Cl3 112.7(3)
Cl2' C29' Cl3' 125.7(15)

loop_
_geom_bond_atom_site_label_1
_geom_bond_atom_site_label_2
_geom_bond_distance
Au1 P2 2.3103(6)
Au1 P1 2.3136(6)
P1 C1 1.829(2)
P1 C20 1.838(2)
P1 C17 1.840(3)
P2 C7 1.833(3)
P2 C26 1.846(3)
P2 C23 1.850(3)
Si1 O1 1.6403(16)
Si1 C14 1.856(3)
Si1 C13 1.865(3)
Si1 C2 1.897(3)
Si2 O1 1.6457(16)
Si2 C16 1.859(3)
Si2 C15 1.862(3)
Si2 C8 1.898(2)
C1 C6 1.399(3)
C1 C2 1.419(3)
C2 C3 1.405(3)
C3 C4 1.390(4)
C4 C5 1.367(4)
C5 C6 1.388(4)
C7 C12 1.406(3)
C7 C8 1.415(3)
C8 C9 1.413(3)
C9 C10 1.392(4)
C10 C11 1.380(4)
C11 C12 1.383(4)
C17 C19 1.531(4)
C17 C18 1.536(4)
C20 C21 1.530(4)
C20 C22 1.538(4)
C23 C24 1.512(5)
C23 C25 1.517(5)
C26 C28 1.521(4)
C26 C27 1.527(4)
C29 Cl2 1.733(4)
C29 Cl3 1.749(4)
C29' Cl2' 1.619(16)
C29' Cl3' 1.744(17)
